data_1554181
loop_
_publ_author_name
'Coward, Daniel L.'
'Lake, Benjamin R. M.'
'Poli, Rinaldo'
'Shaver, Michael P.'

_publ_section_title
;
 Radically Initiated Group Transfer Polymerization of Methacrylates by
 Titanium Amino-Phenolate Complexes
;
_journal_issue 9
_journal_name_full Macromolecules
_journal_page_first 3252
_journal_paper_doi 10.1021/acs.macromol.9b00182
_journal_volume 52
_journal_year 2019
_chemical_formula_moiety '2(C26 H38 Cl N2 O3 Ti), C4 H8 O'
_chemical_formula_sum 'C56 H84 Cl2 N4 O7 Ti2'
_chemical_formula_weight 1091.91
_space_group_crystal_system monoclinic
_space_group_IT_number 14
_space_group_name_Hall '-P 2ybc'
_space_group_name_H-M_alt 'P 1 21/c 1'
_atom_sites_solution_hydrogens mixed
_atom_sites_solution_primary dual
_audit_creation_date 2017-04-26
_audit_creation_method
;
Olex2 1.2
(compiled 2017.03.28 svn.r3405 for OlexSys, GUI svn.r5335)
;
_cell_angle_alpha 90
_cell_angle_beta 96.8755(8)
_cell_angle_gamma 90
_cell_formula_units_Z 2
_cell_length_a 8.61539(7)
_cell_length_b 15.80257(11)
_cell_length_c 20.58955(17)
_cell_measurement_reflns_used 25040
_cell_measurement_temperature 120.00(10)
_cell_measurement_theta_max 76.0510
_cell_measurement_theta_min 4.3130
_cell_volume 2783.01(4)
_computing_cell_refinement
;
CrysAlisPro, Agilent Technologies,
Version 1.171.37.35e (release 07-10-2014 CrysAlis171 .NET)
(compiled Oct  7 2014,17:20:27)
;
_computing_data_collection
;
CrysAlisPro, Agilent Technologies,
Version 1.171.37.35e (release 07-10-2014 CrysAlis171 .NET)
(compiled Oct  7 2014,17:20:27)
;
_computing_data_reduction
;
CrysAlisPro, Agilent Technologies,
Version 1.171.37.35e (release 07-10-2014 CrysAlis171 .NET)
(compiled Oct  7 2014,17:20:27)
;
_computing_molecular_graphics 'Olex2 (Dolomanov et al., 2009)'
_computing_publication_material 'Olex2 (Dolomanov et al., 2009)'
_computing_structure_refinement 'ShelXL (Sheldrick, 2015)'
_computing_structure_solution 'ShelXT (Sheldrick, 2015)'
_diffrn_ambient_environment N~2~
_diffrn_ambient_temperature 120.00(10)
_diffrn_detector 'CCD plate'
_diffrn_detector_area_resol_mean 5.1574
_diffrn_detector_type Atlas
_diffrn_measured_fraction_theta_full 1.000
_diffrn_measured_fraction_theta_max 0.997
_diffrn_measurement_details
;
#__ type_ start__ end____ width___ exp.time_
  1 omega  -50.00   29.00   1.0000    5.0000
omega____ theta____ kappa____ phi______ frames
    -      -43.1686   38.0000  -60.0000 79

#__ type_ start__ end____ width___ exp.time_
  2 omega -117.00  -12.00   1.0000    5.0000
omega____ theta____ kappa____ phi______ frames
    -      -43.1686  -77.0000 -180.0000 105

#__ type_ start__ end____ width___ exp.time_
  3 omega  -96.00   -2.00   1.0000    5.0000
omega____ theta____ kappa____ phi______ frames
    -      -43.1686  125.0000  -60.0000 94

#__ type_ start__ end____ width___ exp.time_
  4 omega -113.00  -66.00   1.0000    5.0000
omega____ theta____ kappa____ phi______ frames
    -      -43.1686 -136.0000  151.0000 47

#__ type_ start__ end____ width___ exp.time_
  5 omega  -70.00   27.00   1.0000    5.0000
omega____ theta____ kappa____ phi______ frames
    -      -43.1686   57.0000 -150.0000 97

#__ type_ start__ end____ width___ exp.time_
  6 omega -113.00  -17.00   1.0000    5.0000
omega____ theta____ kappa____ phi______ frames
    -      -43.1686  -57.0000   60.0000 96

#__ type_ start__ end____ width___ exp.time_
  7 omega   39.00  121.00   1.0000   20.0000
omega____ theta____ kappa____ phi______ frames
    -      111.0000 -125.0000  150.0000 82

#__ type_ start__ end____ width___ exp.time_
  8 omega   30.00  109.00   1.0000   20.0000
omega____ theta____ kappa____ phi______ frames
    -      111.0000  -94.0000 -180.0000 79

#__ type_ start__ end____ width___ exp.time_
  9 omega   39.00  121.00   1.0000   20.0000
omega____ theta____ kappa____ phi______ frames
    -      111.0000 -125.0000   90.0000 82

#__ type_ start__ end____ width___ exp.time_
 10 omega   40.00   99.00   1.0000   20.0000
omega____ theta____ kappa____ phi______ frames
    -      111.0000  -45.0000 -180.0000 59

#__ type_ start__ end____ width___ exp.time_
 11 omega   40.00   99.00   1.0000   20.0000
omega____ theta____ kappa____ phi______ frames
    -      111.0000  -45.0000  -60.0000 59

#__ type_ start__ end____ width___ exp.time_
 12 omega   39.00  121.00   1.0000   20.0000
omega____ theta____ kappa____ phi______ frames
    -      111.0000 -125.0000  -30.0000 82

#__ type_ start__ end____ width___ exp.time_
 13 omega   36.00   91.00   1.0000   20.0000
omega____ theta____ kappa____ phi______ frames
    -      111.0000  -30.0000  -60.0000 55

#__ type_ start__ end____ width___ exp.time_
 14 omega   31.00  156.00   1.0000   20.0000
omega____ theta____ kappa____ phi______ frames
    -      111.0000  -15.0000   30.0000 125

#__ type_ start__ end____ width___ exp.time_
 15 omega   31.00  156.00   1.0000   20.0000
omega____ theta____ kappa____ phi______ frames
    -      111.0000  -15.0000 -120.0000 125

#__ type_ start__ end____ width___ exp.time_
 16 omega   30.00  109.00   1.0000   20.0000
omega____ theta____ kappa____ phi______ frames
    -      111.0000  -94.0000 -150.0000 79

#__ type_ start__ end____ width___ exp.time_
 17 omega   37.00  142.00   1.0000   20.0000
omega____ theta____ kappa____ phi______ frames
    -      111.0000  -77.0000  -30.0000 105

#__ type_ start__ end____ width___ exp.time_
 18 omega   41.00  139.00   1.0000   20.0000
omega____ theta____ kappa____ phi______ frames
    -      111.0000  -61.0000 -180.0000 98

#__ type_ start__ end____ width___ exp.time_
 19 omega   30.00  109.00   1.0000   20.0000
omega____ theta____ kappa____ phi______ frames
    -      111.0000  -94.0000 -120.0000 79

#__ type_ start__ end____ width___ exp.time_
 20 omega   30.00  109.00   1.0000   20.0000
omega____ theta____ kappa____ phi______ frames
    -      111.0000  -94.0000  -30.0000 79

#__ type_ start__ end____ width___ exp.time_
 21 omega   40.00   99.00   1.0000   20.0000
omega____ theta____ kappa____ phi______ frames
    -      111.0000  -45.0000   30.0000 59

#__ type_ start__ end____ width___ exp.time_
 22 omega   36.00   91.00   1.0000   20.0000
omega____ theta____ kappa____ phi______ frames
    -      111.0000  -30.0000   30.0000 55

#__ type_ start__ end____ width___ exp.time_
 23 omega   39.00  121.00   1.0000   20.0000
omega____ theta____ kappa____ phi______ frames
    -      111.0000 -125.0000 -180.0000 82

#__ type_ start__ end____ width___ exp.time_
 24 omega   87.00  178.00   1.0000   20.0000
omega____ theta____ kappa____ phi______ frames
    -      111.0000   30.0000 -120.0000 91

#__ type_ start__ end____ width___ exp.time_
 25 omega   30.00  109.00   1.0000   20.0000
omega____ theta____ kappa____ phi______ frames
    -      111.0000  -94.0000  -60.0000 79

#__ type_ start__ end____ width___ exp.time_
 26 omega   94.00  178.00   1.0000   20.0000
omega____ theta____ kappa____ phi______ frames
    -      111.0000  125.0000  150.0000 84

#__ type_ start__ end____ width___ exp.time_
 27 omega   36.00   91.00   1.0000   20.0000
omega____ theta____ kappa____ phi______ frames
    -      111.0000  -30.0000 -150.0000 55

#__ type_ start__ end____ width___ exp.time_
 28 omega   40.00   99.00   1.0000   20.0000
omega____ theta____ kappa____ phi______ frames
    -      111.0000  -45.0000   90.0000 59

#__ type_ start__ end____ width___ exp.time_
 29 omega   39.00  121.00   1.0000   20.0000
omega____ theta____ kappa____ phi______ frames
    -      111.0000 -125.0000 -150.0000 82

#__ type_ start__ end____ width___ exp.time_
 30 omega   80.00  178.00   1.0000   20.0000
omega____ theta____ kappa____ phi______ frames
    -      111.0000   77.0000 -150.0000 98
;
_diffrn_measurement_device 'four-circle diffractometer'
_diffrn_measurement_device_type 'SuperNova, Dual, Cu at zero, Atlas'
_diffrn_measurement_method '\w scans'
_diffrn_orient_matrix_UB_11 0.0345050000
_diffrn_orient_matrix_UB_12 -0.0013579000
_diffrn_orient_matrix_UB_13 0.0751361000
_diffrn_orient_matrix_UB_21 -0.1761751000
_diffrn_orient_matrix_UB_22 0.0079580000
_diffrn_orient_matrix_UB_23 0.0055197000
_diffrn_orient_matrix_UB_31 -0.0149191000
_diffrn_orient_matrix_UB_32 -0.0971708000
_diffrn_orient_matrix_UB_33 -0.0006001000
_diffrn_radiation_monochromator mirror
_diffrn_radiation_probe x-ray
_diffrn_radiation_type CuK\a
_diffrn_radiation_wavelength 1.54184
_diffrn_reflns_av_R_equivalents 0.0718
_diffrn_reflns_av_unetI/netI 0.0314
_diffrn_reflns_Laue_measured_fraction_full 1.000
_diffrn_reflns_Laue_measured_fraction_max 0.997
_diffrn_reflns_limit_h_max 10
_diffrn_reflns_limit_h_min -10
_diffrn_reflns_limit_k_max 16
_diffrn_reflns_limit_k_min -19
_diffrn_reflns_limit_l_max 25
_diffrn_reflns_limit_l_min -25
_diffrn_reflns_number 44749
_diffrn_reflns_point_group_measured_fraction_full 1.000
_diffrn_reflns_point_group_measured_fraction_max 0.997
_diffrn_reflns_theta_full 67.684
_diffrn_reflns_theta_max 76.187
_diffrn_reflns_theta_min 3.535
_diffrn_source 'sealed X-ray tube'
_diffrn_source_type 'SuperNova (Cu) X-ray Source'
_exptl_absorpt_coefficient_mu 3.751
_exptl_absorpt_correction_T_max 1.00000
_exptl_absorpt_correction_T_min 0.62598
_exptl_absorpt_correction_type multi-scan
_exptl_absorpt_process_details
;
CrysAlisPro, Agilent Technologies,
Version 1.171.37.35e (release 07-10-2014 CrysAlis171 .NET)
(compiled Oct  7 2014,17:20:27)
Empirical absorption correction using spherical harmonics,
 implemented in SCALE3 ABSPACK scaling algorithm.
Empirical absorption correction using spherical harmonics,
 implemented in SCALE3 ABSPACK scaling algorithm.
;
_exptl_crystal_colour yellow
_exptl_crystal_colour_primary yellow
_exptl_crystal_density_diffrn 1.303
_exptl_crystal_description plate
_exptl_crystal_F_000 1164
_exptl_crystal_size_max 0.2663
_exptl_crystal_size_mid 0.0972
_exptl_crystal_size_min 0.0344
_refine_diff_density_max 0.604
_refine_diff_density_min -0.551
_refine_diff_density_rms 0.076
_refine_ls_extinction_method none
_refine_ls_goodness_of_fit_ref 1.042
_refine_ls_hydrogen_treatment mixed
_refine_ls_matrix_type full
_refine_ls_number_parameters 346
_refine_ls_number_reflns 5809
_refine_ls_number_restraints 3
_refine_ls_restrained_S_all 1.041
_refine_ls_R_factor_all 0.0507
_refine_ls_R_factor_gt 0.0491
_refine_ls_shift/su_max 0.001
_refine_ls_shift/su_mean 0.000
_refine_ls_structure_factor_coef Fsqd
_refine_ls_weighting_details 'w=1/[\s^2^(Fo^2^)+(0.0932P)^2^+1.4057P] where P=(Fo^2^+2Fc^2^)/3'
_refine_ls_weighting_scheme calc
_refine_ls_wR_factor_gt 0.1365
_refine_ls_wR_factor_ref 0.1386
_reflns_Friedel_coverage 0.000
_reflns_number_gt 5526
_reflns_number_total 5809
_reflns_threshold_expression 'I > 2\s(I)'
_cod_data_source_file ma9b00182_si_001.cif
_cod_data_source_block Complex2
_cod_database_code 1554181
_shelx_shelxl_version_number 2014/7
_chemical_oxdiff_formula 'C26 H38 Cl N2 O3 Ti'
_chemical_oxdiff_usercomment '@ 120 K BRML205'
_shelx_space_group_comment
;
The symmetry employed for this shelxl refinement is uniquely defined
by the following loop, which should always be used as a source of
symmetry information in preference to the above space-group names.
They are only intended as comments.
;
_reflns_odcompleteness_completeness 99.96
_reflns_odcompleteness_iscentric 1
_reflns_odcompleteness_theta 66.97
_olex2_refinement_description
;
1. Fixed Uiso
 At 1.2 times of:
  All C(H) groups, All C(H,H) groups
 At 1.5 times of:
  All C(H,H,H) groups
2. Restrained distances
 C27B-H27B = C27B-H27A
 0.99 with sigma of 0.02
 H27A-H27B
 1.61 with sigma of 0.04
3. Others
 Fixed Sof: O4(0.5) C28(0.5) H28A(0.5) H28B(0.5) C29(0.5) H29A(0.5) H29B(0.5)
4.a Secondary CH2 refined with riding coordinates:
 C9(H9A,H9B), C10(H10A,H10B), C19(H19A,H19B), C20(H20A,H20B), C23(H23A,H23B),
 C24(H24A,H24B), C25(H25A,H25B), C26(H26A,H26B), C28(H28A,H28B), C29(H29A,H29B)
4.b Aromatic/amide H refined with riding coordinates:
 C3(H3), C5(H5), C12(H12), C14(H14)
4.c Idealised Me refined as rotating group:
 C7(H7A,H7B,H7C), C8(H8A,H8B,H8C), C17(H17A,H17B,H17C), C18(H18A,H18B,H18C),
 C21(H21A,H21B,H21C), C22(H22A,H22B,H22C)
;
_olex2_submission_special_instructions 'No special instructions were received'

loop_
_space_group_symop_operation_xyz
'x, y, z'
'-x, y+1/2, -z+1/2'
'-x, -y, -z'
'x, -y-1/2, z-1/2'

loop_
_atom_site_label
_atom_site_type_symbol
_atom_site_fract_x
_atom_site_fract_y
_atom_site_fract_z
_atom_site_U_iso_or_equiv
_atom_site_adp_type
_atom_site_occupancy
_atom_site_site_symmetry_order
_atom_site_calc_flag
_atom_site_refinement_flags_posn
_atom_site_refinement_flags_occupancy
Ti1 Ti 0.34251(3) 0.64218(2) 0.30036(2) 0.01857(12) Uani 1 1 d . .
Cl1 Cl 0.06996(5) 0.62378(3) 0.31466(3) 0.03228(14) Uani 1 1 d . .
O1 O 0.39625(15) 0.69859(9) 0.38133(6) 0.0229(3) Uani 1 1 d . .
O2 O 0.33275(15) 0.59373(8) 0.21554(6) 0.0227(3) Uani 1 1 d . .
O3 O 0.28218(16) 0.76463(8) 0.25212(6) 0.0244(3) Uani 1 1 d . .
N1 N 0.60391(18) 0.65105(9) 0.29372(7) 0.0192(3) Uani 1 1 d . .
N2 N 0.41784(18) 0.51531(10) 0.34374(8) 0.0235(3) Uani 1 1 d . .
C1 C 0.5211(2) 0.72559(11) 0.42135(9) 0.0213(4) Uani 1 1 d . .
C2 C 0.5116(2) 0.73794(12) 0.48846(9) 0.0249(4) Uani 1 1 d . .
C3 C 0.6444(2) 0.76599(13) 0.52807(9) 0.0273(4) Uani 1 1 d . .
H3 H 0.6376 0.7757 0.5732 0.033 Uiso 1 1 calc R .
C4 C 0.7865(2) 0.78024(12) 0.50413(10) 0.0256(4) Uani 1 1 d . .
C5 C 0.7938(2) 0.76608(12) 0.43754(10) 0.0240(4) Uani 1 1 d . .
H5 H 0.8900 0.7744 0.4202 0.029 Uiso 1 1 calc R .
C6 C 0.6632(2) 0.74008(11) 0.39620(9) 0.0213(4) Uani 1 1 d . .
C7 C 0.3601(3) 0.72157(15) 0.51580(10) 0.0325(4) Uani 1 1 d . .
H7A H 0.2723 0.7354 0.4827 0.049 Uiso 1 1 calc GR .
H7B H 0.3549 0.7569 0.5546 0.049 Uiso 1 1 calc GR .
H7C H 0.3544 0.6618 0.5279 0.049 Uiso 1 1 calc GR .
C8 C 0.9295(3) 0.81002(15) 0.54778(11) 0.0357(5) Uani 1 1 d . .
H8A H 1.0154 0.7700 0.5451 0.054 Uiso 1 1 calc GR .
H8B H 0.9057 0.8133 0.5931 0.054 Uiso 1 1 calc GR .
H8C H 0.9603 0.8661 0.5335 0.054 Uiso 1 1 calc GR .
C9 C 0.6713(2) 0.73153(12) 0.32417(9) 0.0215(4) Uani 1 1 d . .
H9A H 0.7822 0.7354 0.3163 0.026 Uiso 1 1 calc R .
H9B H 0.6153 0.7800 0.3016 0.026 Uiso 1 1 calc R .
C10 C 0.6410(2) 0.65487(12) 0.22458(9) 0.0230(4) Uani 1 1 d . .
H10A H 0.7559 0.6587 0.2256 0.028 Uiso 1 1 calc R .
H10B H 0.5961 0.7079 0.2047 0.028 Uiso 1 1 calc R .
C11 C 0.5846(2) 0.58279(12) 0.18035(9) 0.0213(3) Uani 1 1 d . .
C12 C 0.6844(2) 0.54374(12) 0.14107(9) 0.0233(4) Uani 1 1 d . .
H12 H 0.7920 0.5587 0.1460 0.028 Uiso 1 1 calc R .
C13 C 0.6294(2) 0.48309(12) 0.09459(9) 0.0236(4) Uani 1 1 d . .
C14 C 0.4709(2) 0.46218(12) 0.08875(9) 0.0235(4) Uani 1 1 d . .
H14 H 0.4317 0.4215 0.0569 0.028 Uiso 1 1 calc R .
C15 C 0.3679(2) 0.49905(12) 0.12815(9) 0.0226(4) Uani 1 1 d . .
C16 C 0.4267(2) 0.55943(11) 0.17510(9) 0.0202(3) Uani 1 1 d . .
C17 C 0.7387(2) 0.44083(14) 0.05252(10) 0.0303(4) Uani 1 1 d . .
H17A H 0.7782 0.3881 0.0734 0.045 Uiso 1 1 calc GR .
H17B H 0.8265 0.4787 0.0475 0.045 Uiso 1 1 calc GR .
H17C H 0.6822 0.4283 0.0094 0.045 Uiso 1 1 calc GR .
C18 C 0.1966(2) 0.47731(14) 0.12076(10) 0.0300(4) Uani 1 1 d . .
H18A H 0.1744 0.4416 0.1575 0.045 Uiso 1 1 calc GR .
H18B H 0.1691 0.4467 0.0796 0.045 Uiso 1 1 calc GR .
H18C H 0.1349 0.5294 0.1204 0.045 Uiso 1 1 calc GR .
C19 C 0.6784(2) 0.57600(12) 0.32905(9) 0.0225(4) Uani 1 1 d . .
H19A H 0.7037 0.5902 0.3760 0.027 Uiso 1 1 calc R .
H19B H 0.7776 0.5628 0.3114 0.027 Uiso 1 1 calc R .
C20 C 0.5744(2) 0.49863(12) 0.32267(10) 0.0250(4) Uani 1 1 d . .
H20A H 0.5610 0.4796 0.2765 0.030 Uiso 1 1 calc R .
H20B H 0.6258 0.4523 0.3496 0.030 Uiso 1 1 calc R .
C21 C 0.4266(3) 0.51505(15) 0.41578(11) 0.0338(5) Uani 1 1 d . .
H21A H 0.5047 0.5564 0.4340 0.051 Uiso 1 1 calc GR .
H21B H 0.4565 0.4585 0.4324 0.051 Uiso 1 1 calc GR .
H21C H 0.3243 0.5301 0.4287 0.051 Uiso 1 1 calc GR .
C22 C 0.3109(3) 0.44646(14) 0.31808(12) 0.0356(5) Uani 1 1 d . .
H22A H 0.2060 0.4574 0.3300 0.053 Uiso 1 1 calc GR .
H22B H 0.3494 0.3924 0.3369 0.053 Uiso 1 1 calc GR .
H22C H 0.3067 0.4440 0.2703 0.053 Uiso 1 1 calc GR .
C23 C 0.1799(3) 0.76525(15) 0.19069(10) 0.0360(5) Uani 1 1 d . .
H23A H 0.1490 0.7069 0.1773 0.043 Uiso 1 1 calc R .
H23B H 0.2329 0.7916 0.1557 0.043 Uiso 1 1 calc R .
C24 C 0.0389(3) 0.81635(17) 0.20330(14) 0.0443(6) Uani 1 1 d . .
H24A H -0.0100 0.8438 0.1627 0.053 Uiso 1 1 calc R .
H24B H -0.0398 0.7805 0.2214 0.053 Uiso 1 1 calc R .
C25 C 0.1052(3) 0.88040(17) 0.25204(14) 0.0440(6) Uani 1 1 d . .
H25A H 0.0253 0.8996 0.2796 0.053 Uiso 1 1 calc R .
H25B H 0.1455 0.9301 0.2300 0.053 Uiso 1 1 calc R .
C26 C 0.2361(3) 0.83405(15) 0.29255(11) 0.0382(5) Uani 1 1 d . .
H26A H 0.3256 0.8725 0.3047 0.046 Uiso 1 1 calc R .
H26B H 0.2000 0.8118 0.3331 0.046 Uiso 1 1 calc R .
O4 O 0.8307(4) 0.5000(3) 0.46859(17) 0.0431(8) Uani 0.5 1 d . P
C27B C 1.0719(4) 0.43550(18) 0.50488(18) 0.0546(7) Uani 1 1 d D .
H27A H 1.023(4) 0.393(2) 0.5322(16) 0.066 Uiso 1 1 d DR .
H27B H 1.170(3) 0.411(2) 0.4935(18) 0.066 Uiso 1 1 d DR .
C28 C 1.0587(14) 0.5234(5) 0.5442(6) 0.045(2) Uani 0.5 1 d . P
H28A H 1.0249 0.5146 0.5880 0.054 Uiso 0.5 1 calc R P
H28B H 1.1572 0.5563 0.5482 0.054 Uiso 0.5 1 calc R P
C29 C 0.9512(13) 0.4439(6) 0.4515(6) 0.046(2) Uani 0.5 1 d . P
H29A H 0.9055 0.3876 0.4399 0.055 Uiso 0.5 1 calc R P
H29B H 0.9958 0.4664 0.4129 0.055 Uiso 0.5 1 calc R P

loop_
_atom_site_aniso_label
_atom_site_aniso_U_11
_atom_site_aniso_U_22
_atom_site_aniso_U_33
_atom_site_aniso_U_23
_atom_site_aniso_U_13
_atom_site_aniso_U_12
Ti1 0.01336(18) 0.02339(19) 0.01877(19) -0.00020(11) 0.00112(12) -0.00103(10)
Cl1 0.0151(2) 0.0410(3) 0.0414(3) 0.0042(2) 0.00607(18) -0.00210(17)
O1 0.0177(6) 0.0309(7) 0.0200(6) -0.0003(5) 0.0023(5) -0.0016(5)
O2 0.0177(6) 0.0253(6) 0.0248(6) -0.0034(5) 0.0009(5) 0.0003(5)
O3 0.0262(7) 0.0256(7) 0.0209(6) -0.0024(5) 0.0000(5) 0.0038(5)
N1 0.0172(7) 0.0216(7) 0.0184(7) -0.0003(5) 0.0006(6) -0.0018(5)
N2 0.0157(7) 0.0270(8) 0.0278(8) 0.0030(6) 0.0024(6) -0.0032(6)
C1 0.0203(8) 0.0232(8) 0.0197(8) -0.0003(6) 0.0002(7) 0.0003(6)
C2 0.0271(9) 0.0254(9) 0.0223(9) -0.0002(7) 0.0038(7) 0.0020(7)
C3 0.0332(10) 0.0287(9) 0.0192(8) -0.0012(7) -0.0005(7) 0.0039(8)
C4 0.0260(9) 0.0233(9) 0.0255(9) -0.0024(7) -0.0051(7) 0.0026(7)
C5 0.0221(9) 0.0220(9) 0.0272(9) -0.0024(7) 0.0004(7) -0.0004(7)
C6 0.0212(8) 0.0206(8) 0.0216(9) -0.0007(6) 0.0014(7) 0.0004(6)
C7 0.0329(11) 0.0411(11) 0.0250(9) 0.0014(8) 0.0098(8) 0.0002(8)
C8 0.0309(11) 0.0422(12) 0.0312(11) -0.0081(9) -0.0082(8) 0.0007(9)
C9 0.0183(8) 0.0243(9) 0.0218(9) -0.0021(6) 0.0022(6) -0.0045(6)
C10 0.0211(9) 0.0277(9) 0.0207(9) -0.0006(7) 0.0046(7) -0.0055(7)
C11 0.0210(8) 0.0237(8) 0.0188(8) 0.0007(6) 0.0010(6) -0.0016(6)
C12 0.0221(8) 0.0264(9) 0.0217(8) 0.0028(7) 0.0035(7) -0.0005(7)
C13 0.0272(9) 0.0244(9) 0.0194(8) 0.0024(7) 0.0036(7) 0.0037(7)
C14 0.0272(9) 0.0230(8) 0.0198(8) -0.0011(7) 0.0000(7) 0.0011(7)
C15 0.0210(9) 0.0243(8) 0.0213(8) -0.0003(7) -0.0021(6) -0.0006(7)
C16 0.0198(8) 0.0216(8) 0.0190(8) 0.0007(6) 0.0014(6) 0.0006(6)
C17 0.0308(10) 0.0362(10) 0.0242(9) -0.0035(8) 0.0050(8) 0.0045(8)
C18 0.0217(9) 0.0366(11) 0.0304(10) -0.0086(8) -0.0021(7) -0.0026(8)
C19 0.0156(8) 0.0258(9) 0.0256(9) 0.0031(7) 0.0002(6) 0.0010(6)
C20 0.0206(9) 0.0262(9) 0.0283(9) 0.0018(7) 0.0030(7) 0.0004(7)
C21 0.0361(11) 0.0373(11) 0.0289(10) 0.0077(8) 0.0077(8) 0.0019(9)
C22 0.0286(10) 0.0296(10) 0.0476(13) 0.0032(9) 0.0009(9) -0.0082(8)
C23 0.0429(12) 0.0396(12) 0.0226(9) -0.0029(8) -0.0076(9) 0.0158(9)
C24 0.0374(12) 0.0451(13) 0.0482(14) 0.0000(11) -0.0040(10) 0.0100(10)
C25 0.0410(13) 0.0416(13) 0.0494(14) -0.0061(11) 0.0051(11) 0.0139(10)
C26 0.0525(14) 0.0308(10) 0.0301(10) -0.0075(9) -0.0006(10) 0.0116(10)
O4 0.0255(16) 0.066(2) 0.0364(17) 0.0057(16) -0.0008(13) 0.0081(16)
C27B 0.0513(16) 0.0373(13) 0.072(2) 0.0110(13) -0.0056(14) 0.0073(12)
C28 0.045(4) 0.049(5) 0.040(4) 0.009(4) -0.001(3) 0.004(4)
C29 0.038(3) 0.055(5) 0.045(3) 0.002(5) 0.013(2) 0.005(5)

loop_
_atom_type_symbol
_atom_type_description
_atom_type_scat_dispersion_real
_atom_type_scat_dispersion_imag
_atom_type_scat_source
C C 0.0181 0.0091 'International Tables Vol C Tables 4.2.6.8 and 6.1.1.4'
H H 0.0000 0.0000 'International Tables Vol C Tables 4.2.6.8 and 6.1.1.4'
Cl Cl 0.3639 0.7018 'International Tables Vol C Tables 4.2.6.8 and 6.1.1.4'
N N 0.0311 0.0180 'International Tables Vol C Tables 4.2.6.8 and 6.1.1.4'
O O 0.0492 0.0322 'International Tables Vol C Tables 4.2.6.8 and 6.1.1.4'
Ti Ti 0.2191 1.8069 'International Tables Vol C Tables 4.2.6.8 and 6.1.1.4'

loop_
_exptl_crystal_face_index_h
_exptl_crystal_face_index_k
_exptl_crystal_face_index_l
_exptl_crystal_face_perp_dist
_exptl_oxdiff_crystal_face_indexfrac_h
_exptl_oxdiff_crystal_face_indexfrac_k
_exptl_oxdiff_crystal_face_indexfrac_l
_exptl_oxdiff_crystal_face_x
_exptl_oxdiff_crystal_face_y
_exptl_oxdiff_crystal_face_z
5 0 -6 0.0429 5.0000 0.0000 -6.0001 -0.2783 -0.9140 -0.0710
0 -10 0 0.1331 -0.0000 -10.0000 -0.0001 0.0136 -0.0796 0.9717
0 10 0 0.1331 0.0000 10.0000 0.0001 -0.0136 0.0796 -0.9717
1 0 -13 0.0295 1.0000 -0.0000 -13.0001 -0.9423 -0.2479 -0.0071
-1 0 13 0.0049 -1.0000 0.0000 13.0001 0.9423 0.2479 0.0071
-5 0 -5 0.0527 -5.0000 -0.0000 -4.9999 -0.5482 0.8533 0.0776
5 0 7 0.0297 5.0000 0.0000 6.9999 0.6985 -0.8422 -0.0788

loop_
_geom_angle_atom_site_label_1
_geom_angle_atom_site_label_2
_geom_angle_atom_site_label_3
_geom_angle
_geom_angle_site_symmetry_1
_geom_angle_site_symmetry_3
O1 Ti1 Cl1 95.04(4) . .
O1 Ti1 O2 167.43(6) . .
O1 Ti1 O3 90.18(6) . .
O1 Ti1 N1 83.39(6) . .
O1 Ti1 N2 92.36(6) . .
O2 Ti1 Cl1 97.28(4) . .
O2 Ti1 O3 87.57(5) . .
O2 Ti1 N1 84.54(6) . .
O2 Ti1 N2 89.13(6) . .
O3 Ti1 Cl1 88.88(4) . .
O3 Ti1 N1 95.75(5) . .
O3 Ti1 N2 175.39(6) . .
N1 Ti1 Cl1 175.10(4) . .
N2 Ti1 Cl1 94.73(4) . .
N2 Ti1 N1 80.73(5) . .
C1 O1 Ti1 141.34(12) . .
C16 O2 Ti1 140.27(12) . .
C23 O3 Ti1 118.89(12) . .
C23 O3 C26 108.27(15) . .
C26 O3 Ti1 117.85(12) . .
C9 N1 Ti1 111.25(11) . .
C10 N1 Ti1 112.63(11) . .
C10 N1 C9 104.29(13) . .
C19 N1 Ti1 106.96(10) . .
C19 N1 C9 110.27(14) . .
C19 N1 C10 111.51(14) . .
C20 N2 Ti1 105.63(11) . .
C21 N2 Ti1 112.18(13) . .
C21 N2 C20 110.69(15) . .
C21 N2 C22 108.11(17) . .
C22 N2 Ti1 111.97(12) . .
C22 N2 C20 108.19(16) . .
O1 C1 C2 120.64(17) . .
O1 C1 C6 119.66(16) . .
C6 C1 C2 119.69(17) . .
C1 C2 C7 119.91(18) . .
C3 C2 C1 118.53(18) . .
C3 C2 C7 121.55(18) . .
C2 C3 H3 118.7 . .
C4 C3 C2 122.61(18) . .
C4 C3 H3 118.7 . .
C3 C4 C5 117.78(17) . .
C3 C4 C8 121.94(19) . .
C5 C4 C8 120.28(19) . .
C4 C5 H5 119.3 . .
C6 C5 C4 121.35(18) . .
C6 C5 H5 119.3 . .
C1 C6 C9 119.74(16) . .
C5 C6 C1 120.01(17) . .
C5 C6 C9 120.18(17) . .
C2 C7 H7A 109.5 . .
C2 C7 H7B 109.5 . .
C2 C7 H7C 109.5 . .
H7A C7 H7B 109.5 . .
H7A C7 H7C 109.5 . .
H7B C7 H7C 109.5 . .
C4 C8 H8A 109.5 . .
C4 C8 H8B 109.5 . .
C4 C8 H8C 109.5 . .
H8A C8 H8B 109.5 . .
H8A C8 H8C 109.5 . .
H8B C8 H8C 109.5 . .
N1 C9 H9A 108.4 . .
N1 C9 H9B 108.4 . .
C6 C9 N1 115.31(15) . .
C6 C9 H9A 108.4 . .
C6 C9 H9B 108.4 . .
H9A C9 H9B 107.5 . .
N1 C10 H10A 108.0 . .
N1 C10 H10B 108.0 . .
N1 C10 C11 117.10(15) . .
H10A C10 H10B 107.3 . .
C11 C10 H10A 108.0 . .
C11 C10 H10B 108.0 . .
C12 C11 C10 120.69(17) . .
C12 C11 C16 119.96(17) . .
C16 C11 C10 119.16(16) . .
C11 C12 H12 119.4 . .
C11 C12 C13 121.28(17) . .
C13 C12 H12 119.4 . .
C12 C13 C17 120.86(18) . .
C14 C13 C12 118.03(17) . .
C14 C13 C17 121.11(18) . .
C13 C14 H14 118.9 . .
C13 C14 C15 122.22(17) . .
C15 C14 H14 118.9 . .
C14 C15 C16 118.62(17) . .
C14 C15 C18 121.91(17) . .
C16 C15 C18 119.45(17) . .
O2 C16 C11 119.82(16) . .
O2 C16 C15 120.33(16) . .
C11 C16 C15 119.84(17) . .
C13 C17 H17A 109.5 . .
C13 C17 H17B 109.5 . .
C13 C17 H17C 109.5 . .
H17A C17 H17B 109.5 . .
H17A C17 H17C 109.5 . .
H17B C17 H17C 109.5 . .
C15 C18 H18A 109.5 . .
C15 C18 H18B 109.5 . .
C15 C18 H18C 109.5 . .
H18A C18 H18B 109.5 . .
H18A C18 H18C 109.5 . .
H18B C18 H18C 109.5 . .
N1 C19 H19A 109.1 . .
N1 C19 H19B 109.1 . .
N1 C19 C20 112.58(15) . .
H19A C19 H19B 107.8 . .
C20 C19 H19A 109.1 . .
C20 C19 H19B 109.1 . .
N2 C20 C19 112.29(15) . .
N2 C20 H20A 109.1 . .
N2 C20 H20B 109.1 . .
C19 C20 H20A 109.1 . .
C19 C20 H20B 109.1 . .
H20A C20 H20B 107.9 . .
N2 C21 H21A 109.5 . .
N2 C21 H21B 109.5 . .
N2 C21 H21C 109.5 . .
H21A C21 H21B 109.5 . .
H21A C21 H21C 109.5 . .
H21B C21 H21C 109.5 . .
N2 C22 H22A 109.5 . .
N2 C22 H22B 109.5 . .
N2 C22 H22C 109.5 . .
H22A C22 H22B 109.5 . .
H22A C22 H22C 109.5 . .
H22B C22 H22C 109.5 . .
O3 C23 H23A 110.6 . .
O3 C23 H23B 110.6 . .
O3 C23 C24 105.73(18) . .
H23A C23 H23B 108.7 . .
C24 C23 H23A 110.6 . .
C24 C23 H23B 110.6 . .
C23 C24 H24A 111.1 . .
C23 C24 H24B 111.1 . .
H24A C24 H24B 109.1 . .
C25 C24 C23 103.2(2) . .
C25 C24 H24A 111.1 . .
C25 C24 H24B 111.1 . .
C24 C25 H25A 110.9 . .
C24 C25 H25B 110.9 . .
C24 C25 C26 104.1(2) . .
H25A C25 H25B 109.0 . .
C26 C25 H25A 110.9 . .
C26 C25 H25B 110.9 . .
O3 C26 C25 106.58(18) . .
O3 C26 H26A 110.4 . .
O3 C26 H26B 110.4 . .
C25 C26 H26A 110.4 . .
C25 C26 H26B 110.4 . .
H26A C26 H26B 108.6 . .
C27B O4 C29 97.4(5) 3_766 .
O4 C27B H27A 123(2) 3_766 .
O4 C27B H27B 83(2) 3_766 .
O4 C27B C28 107.7(4) 3_766 3_766
O4 C27B C29 125.8(5) 3_766 .
H27A C27B H27B 107(3) . .
C28 C27B H27A 109(2) 3_766 .
C28 C27B H27A 104(2) . .
C28 C27B H27B 125(2) . .
C28 C27B H27B 126(2) 3_766 .
C28 C27B C28 83.0(6) 3_766 .
C29 C27B H27A 100(2) . .
C29 C27B H27B 115(2) . .
C29 C27B C28 102.5(5) . .
C27B C28 C27B 97.0(6) 3_766 .
C27B C28 H28A 112.4 . .
C27B C28 H28A 112.4 3_766 .
C27B C28 H28B 112.4 3_766 .
C27B C28 H28B 112.4 . .
H28A C28 H28B 109.9 . .
O4 C29 H29A 109.5 . .
O4 C29 H29B 109.5 . .
C27B C29 O4 110.5(7) . .
C27B C29 H29A 109.5 . .
C27B C29 H29B 109.5 . .
H29A C29 H29B 108.1 . .

loop_
_geom_bond_atom_site_label_1
_geom_bond_atom_site_label_2
_geom_bond_distance
_geom_bond_site_symmetry_2
Ti1 Cl1 2.4188(5) .
Ti1 O1 1.8984(13) .
Ti1 O2 1.8995(13) .
Ti1 O3 2.2085(14) .
Ti1 N1 2.2769(15) .
Ti1 N2 2.2581(16) .
O1 C1 1.344(2) .
O2 C16 1.343(2) .
O3 C23 1.452(2) .
O3 C26 1.461(2) .
N1 C9 1.503(2) .
N1 C10 1.497(2) .
N1 C19 1.495(2) .
N2 C20 1.489(2) .
N2 C21 1.476(3) .
N2 C22 1.481(3) .
C1 C2 1.407(3) .
C1 C6 1.404(3) .
C2 C3 1.396(3) .
C2 C7 1.504(3) .
C3 H3 0.9500 .
C3 C4 1.392(3) .
C4 C5 1.398(3) .
C4 C8 1.511(3) .
C5 H5 0.9500 .
C5 C6 1.389(3) .
C6 C9 1.499(2) .
C7 H7A 0.9800 .
C7 H7B 0.9800 .
C7 H7C 0.9800 .
C8 H8A 0.9800 .
C8 H8B 0.9800 .
C8 H8C 0.9800 .
C9 H9A 0.9900 .
C9 H9B 0.9900 .
C10 H10A 0.9900 .
C10 H10B 0.9900 .
C10 C11 1.502(2) .
C11 C12 1.393(3) .
C11 C16 1.401(2) .
C12 H12 0.9500 .
C12 C13 1.397(3) .
C13 C14 1.396(3) .
C13 C17 1.509(3) .
C14 H14 0.9500 .
C14 C15 1.399(3) .
C15 C16 1.409(3) .
C15 C18 1.505(3) .
C17 H17A 0.9800 .
C17 H17B 0.9800 .
C17 H17C 0.9800 .
C18 H18A 0.9800 .
C18 H18B 0.9800 .
C18 H18C 0.9800 .
C19 H19A 0.9900 .
C19 H19B 0.9900 .
C19 C20 1.512(3) .
C20 H20A 0.9900 .
C20 H20B 0.9900 .
C21 H21A 0.9800 .
C21 H21B 0.9800 .
C21 H21C 0.9800 .
C22 H22A 0.9800 .
C22 H22B 0.9800 .
C22 H22C 0.9800 .
C23 H23A 0.9900 .
C23 H23B 0.9900 .
C23 C24 1.507(3) .
C24 H24A 0.9900 .
C24 H24B 0.9900 .
C24 C25 1.490(4) .
C25 H25A 0.9900 .
C25 H25B 0.9900 .
C25 C26 1.510(3) .
C26 H26A 0.9900 .
C26 H26B 0.9900 .
O4 C27B 1.390(5) 3_766
O4 C29 1.440(9) .
C27B O4 1.390(5) 3_766
C27B H27A 0.997(18) .
C27B H27B 0.986(18) .
C27B C28 1.619(9) .
C27B C28 1.561(11) 3_766
C27B C29 1.426(13) .
C28 C27B 1.561(11) 3_766
C28 H28A 0.9900 .
C28 H28B 0.9900 .
C29 H29A 0.9900 .
C29 H29B 0.9900 .

loop_
_geom_torsion_atom_site_label_1
_geom_torsion_atom_site_label_2
_geom_torsion_atom_site_label_3
_geom_torsion_atom_site_label_4
_geom_torsion
_geom_torsion_site_symmetry_1
_geom_torsion_site_symmetry_4
Ti1 O1 C1 C2 -156.40(15) . .
Ti1 O1 C1 C6 22.4(3) . .
Ti1 O2 C16 C11 -26.7(3) . .
Ti1 O2 C16 C15 152.27(15) . .
Ti1 O3 C23 C24 119.29(17) . .
Ti1 O3 C26 C25 -141.17(17) . .
Ti1 N1 C9 C6 63.78(17) . .
Ti1 N1 C10 C11 -57.94(18) . .
Ti1 N1 C19 C20 33.49(17) . .
Ti1 N2 C20 C19 43.48(17) . .
Cl1 Ti1 O1 C1 169.74(19) . .
Cl1 Ti1 O2 C16 -159.92(18) . .
O1 Ti1 O2 C16 31.7(4) . .
O1 C1 C2 C3 179.94(17) . .
O1 C1 C2 C7 -0.5(3) . .
O1 C1 C6 C5 -178.49(16) . .
O1 C1 C6 C9 4.5(3) . .
O2 Ti1 O1 C1 -21.8(4) . .
O3 Ti1 O1 C1 -101.37(19) . .
O3 Ti1 O2 C16 111.52(19) . .
O3 C23 C24 C25 32.8(3) . .
N1 Ti1 O1 C1 -5.60(19) . .
N1 Ti1 O2 C16 15.50(18) . .
N1 C10 C11 C12 -132.63(18) . .
N1 C10 C11 C16 52.4(2) . .
N1 C19 C20 N2 -54.6(2) . .
N2 Ti1 O1 C1 74.8(2) . .
N2 Ti1 O2 C16 -65.27(19) . .
C1 C2 C3 C4 -1.6(3) . .
C1 C6 C9 N1 -49.8(2) . .
C2 C1 C6 C5 0.3(3) . .
C2 C1 C6 C9 -176.68(16) . .
C2 C3 C4 C5 0.4(3) . .
C2 C3 C4 C8 -179.57(19) . .
C3 C4 C5 C6 1.1(3) . .
C4 C5 C6 C1 -1.5(3) . .
C4 C5 C6 C9 175.50(17) . .
C5 C6 C9 N1 133.19(18) . .
C6 C1 C2 C3 1.2(3) . .
C6 C1 C2 C7 -179.31(18) . .
C7 C2 C3 C4 178.92(19) . .
C8 C4 C5 C6 -178.90(18) . .
C9 N1 C10 C11 -178.70(15) . .
C9 N1 C19 C20 154.59(15) . .
C10 N1 C9 C6 -174.54(15) . .
C10 N1 C19 C20 -90.05(18) . .
C10 C11 C12 C13 -172.91(17) . .
C10 C11 C16 O2 -8.7(3) . .
C10 C11 C16 C15 172.38(16) . .
C11 C12 C13 C14 -0.3(3) . .
C11 C12 C13 C17 -179.68(17) . .
C12 C11 C16 O2 176.27(16) . .
C12 C11 C16 C15 -2.7(3) . .
C12 C13 C14 C15 -0.8(3) . .
C13 C14 C15 C16 0.2(3) . .
C13 C14 C15 C18 178.90(18) . .
C14 C15 C16 O2 -177.37(16) . .
C14 C15 C16 C11 1.6(3) . .
C16 C11 C12 C13 2.1(3) . .
C17 C13 C14 C15 178.55(17) . .
C18 C15 C16 O2 3.9(3) . .
C18 C15 C16 C11 -177.20(17) . .
C19 N1 C9 C6 -54.7(2) . .
C19 N1 C10 C11 62.3(2) . .
C21 N2 C20 C19 -78.2(2) . .
C22 N2 C20 C19 163.54(16) . .
C23 O3 C26 C25 -2.6(3) . .
C23 C24 C25 C26 -33.8(3) . .
C24 C25 C26 O3 23.1(3) . .
C26 O3 C23 C24 -18.8(3) . .
O4 C27B C28 C27B 127.0(9) 3_766 3_766
O4 C27B C29 O4 -64.0(9) 3_766 .
C27B O4 C29 C27B 47.3(7) 3_766 .
C28 C27B C28 C27B 0.000(1) 3_766 3_766
C28 C27B C29 O4 -25.9(11) . .
C28 C27B C29 O4 -37(2) 3_766 .
C29 C27B C28 C27B -3.8(10) . 3_766
